data_1519525
loop_
_publ_author_name
'Jones, Ray C.F.'
'Coles, Simon J.'
'Hursthouse, Michael B.'

_publ_section_title
;
 C15H13N3O2
;
_journal_name_full 'Crystal Structure Report Archive'
_journal_page_first 939
_journal_year 2002
_chemical_formula_moiety 'C15 H13 N3 O2'
_chemical_formula_sum 'C15 H13 N3 O2'
_chemical_formula_weight 267.28
_space_group_IT_number 2
_symmetry_cell_setting triclinic
_symmetry_space_group_name_Hall '-P 1'
_symmetry_space_group_name_H-M 'P -1'
_atom_sites_solution_hydrogens geom
_atom_sites_solution_primary direct
_atom_sites_solution_secondary difmap
_cell_angle_alpha 103.531(2)
_cell_angle_beta 103.033(3)
_cell_angle_gamma 93.107(3)
_cell_formula_units_Z 2
_cell_length_a 6.6845(3)
_cell_length_b 8.8858(5)
_cell_length_c 11.3118(6)
_cell_measurement_reflns_used 11539
_cell_measurement_temperature 120(2)
_cell_measurement_theta_max 27.48
_cell_measurement_theta_min 2.91
_cell_volume 632.34(6)
_computing_cell_refinement 'DENZO and COLLECT'
_computing_data_collection
;
'DENZO (Otwinowski and Minor, 1997) & COLLECT (Hooft, 1998) '
;
_computing_data_reduction 'DENZO and COLLECT'
_computing_publication_material SHELXL-97
_computing_structure_refinement 'SHELXL-97 (Sheldrick, 2008)'
_computing_structure_solution 'SHELXS-97 (Sheldrick, 2008)'
_diffrn_ambient_temperature 120(2)
_diffrn_measured_fraction_theta_full 0.960
_diffrn_measured_fraction_theta_max 0.960
_diffrn_measurement_device_type 'Enraf Nonius KappaCCD area detector'
_diffrn_measurement_method '\w and \f scans to fill Ewald sphere'
_diffrn_radiation_monochromator graphite
_diffrn_radiation_source 'Enraf Nonius FR591 rotating anode'
_diffrn_radiation_type MoK\a
_diffrn_radiation_wavelength 0.71073
_diffrn_reflns_av_R_equivalents 0.0457
_diffrn_reflns_av_sigmaI/netI 0.0522
_diffrn_reflns_limit_h_max 8
_diffrn_reflns_limit_h_min -8
_diffrn_reflns_limit_k_max 11
_diffrn_reflns_limit_k_min -11
_diffrn_reflns_limit_l_max 14
_diffrn_reflns_limit_l_min -14
_diffrn_reflns_number 8172
_diffrn_reflns_theta_full 27.47
_diffrn_reflns_theta_max 27.47
_diffrn_reflns_theta_min 3.15
_exptl_absorpt_coefficient_mu 0.096
_exptl_absorpt_correction_T_max 0.9885
_exptl_absorpt_correction_T_min 0.9829
_exptl_absorpt_correction_type multi-scan
_exptl_absorpt_process_details 'SORTAV Blessing (1997)'
_exptl_crystal_colour colourless
_exptl_crystal_density_diffrn 1.404
_exptl_crystal_density_method 'not measured'
_exptl_crystal_description block
_exptl_crystal_F_000 280
_exptl_crystal_size_max 0.18
_exptl_crystal_size_mid 0.16
_exptl_crystal_size_min 0.12
_refine_diff_density_max 0.243
_refine_diff_density_min -0.219
_refine_diff_density_rms 0.051
_refine_ls_extinction_coef 0.054(9)
_refine_ls_extinction_expression Fc^*^=kFc[1+0.001xFc^2^\l^3^/sin(2\q)]^-1/4^
_refine_ls_extinction_method SHELXL
_refine_ls_goodness_of_fit_ref 1.058
_refine_ls_hydrogen_treatment mixed
_refine_ls_matrix_type full
_refine_ls_number_parameters 187
_refine_ls_number_reflns 2793
_refine_ls_number_restraints 0
_refine_ls_restrained_S_all 1.058
_refine_ls_R_factor_all 0.0630
_refine_ls_R_factor_gt 0.0408
_refine_ls_shift/su_max 0.003
_refine_ls_shift/su_mean 0.000
_refine_ls_structure_factor_coef Fsqd
_refine_ls_weighting_details 'calc w=1/[\s^2^(Fo^2^)+(0.0518P)^2^+0.0436P] where P=(Fo^2^+2Fc^2^)/3'
_refine_ls_weighting_scheme calc
_refine_ls_wR_factor_gt 0.0920
_refine_ls_wR_factor_ref 0.1018
_reflns_number_gt 2079
_reflns_number_total 2793
_reflns_threshold_expression >2sigma(I)
_cod_data_source_file eCrystal-939.cif
_cod_data_source_block 02src008
_cod_depositor_comments
;
Citation :
Jones, Ray C.F. and Coles, Simon J. and Hursthouse, Michael B. (2002) 
University of Southampton, Crystal Structure Report Archive. 
(doi:10.5258/ecrystals/939)

More at:
http://ecrystals.chem.soton.ac.uk/939/

The following automatic conversions were performed:

'_symmetry_cell_setting' value 'Triclinic' changed to 'triclinic'
according to the built-in table from CIF Core dictionary named
'cif_core.dic' version 2.4.1 from 2010-06-29.

Automatic conversion script
Id: cif_fix_values 3271 2015-04-21 07:52:19Z andrius 
;
_cod_original_sg_symbol_H-M P-1
_cod_database_code 1519525

loop_
_symmetry_equiv_pos_as_xyz
'x, y, z'
'-x, -y, -z'

loop_
_atom_site_label
_atom_site_type_symbol
_atom_site_fract_x
_atom_site_fract_y
_atom_site_fract_z
_atom_site_U_iso_or_equiv
_atom_site_adp_type
_atom_site_occupancy
_atom_site_symmetry_multiplicity
_atom_site_calc_flag
_atom_site_refinement_flags
_atom_site_disorder_assembly
_atom_site_disorder_group
C1 C 0.24945(18) 0.49630(14) 0.49227(12) 0.0167(3) Uani 1 1 d . . .
C2 C 0.18008(19) 0.36442(15) 0.39433(12) 0.0202(3) Uani 1 1 d . . .
H2 H 0.1509 0.3697 0.3093 0.024 Uiso 1 1 calc R . .
C3 C 0.15526(19) 0.22418(15) 0.42637(13) 0.0218(3) Uani 1 1 d . . .
H3 H 0.1077 0.1312 0.3617 0.026 Uiso 1 1 calc R . .
C4 C 0.1981(2) 0.21630(16) 0.55047(13) 0.0227(3) Uani 1 1 d . . .
H4 H 0.1791 0.1185 0.5692 0.027 Uiso 1 1 calc R . .
C5 C 0.26842(19) 0.34950(15) 0.64759(13) 0.0209(3) Uani 1 1 d . . .
H5 H 0.2981 0.3439 0.7325 0.025 Uiso 1 1 calc R . .
C6 C 0.29429(19) 0.49090(15) 0.61771(12) 0.0183(3) Uani 1 1 d . . .
C7 C 0.36035(19) 0.73250(15) 0.62575(12) 0.0181(3) Uani 1 1 d . . .
C8 C 0.5024(2) 0.95559(17) 0.79770(13) 0.0305(4) Uani 1 1 d . . .
H8A H 0.4075 0.9308 0.8468 0.046 Uiso 1 1 calc R . .
H8B H 0.5286 1.0689 0.8129 0.046 Uiso 1 1 calc R . .
H8C H 0.6329 0.9129 0.8227 0.046 Uiso 1 1 calc R . .
C9 C 0.27182(19) 0.72857(15) 0.40026(12) 0.0181(3) Uani 1 1 d . . .
C10 C 0.1620(2) 0.67506(15) 0.17959(12) 0.0206(3) Uani 1 1 d . . .
C11 C 0.2615(2) 0.60683(16) 0.09013(13) 0.0263(3) Uani 1 1 d . . .
H11 H 0.3534 0.5317 0.1051 0.032 Uiso 1 1 calc R . .
C12 C 0.2248(2) 0.65003(18) -0.02218(13) 0.0337(4) Uani 1 1 d . . .
H12 H 0.2938 0.6056 -0.0846 0.040 Uiso 1 1 calc R . .
C13 C 0.0886(3) 0.75722(18) -0.04368(13) 0.0352(4) Uani 1 1 d . . .
H13 H 0.0649 0.7871 -0.1206 0.042 Uiso 1 1 calc R . .
C14 C -0.0137(2) 0.82152(17) 0.04623(14) 0.0306(4) Uani 1 1 d . . .
H14 H -0.1102 0.8932 0.0299 0.037 Uiso 1 1 calc R . .
C15 C 0.0236(2) 0.78199(16) 0.15979(13) 0.0241(3) Uani 1 1 d . . .
H15 H -0.0442 0.8272 0.2226 0.029 Uiso 1 1 calc R . .
N1 N 0.36326(16) 0.63822(12) 0.69904(10) 0.0201(3) Uani 1 1 d . . .
N2 N 0.41058(17) 0.88771(13) 0.66545(11) 0.0211(3) Uani 1 1 d . . .
N3 N 0.29201(15) 0.65607(12) 0.49700(10) 0.0170(3) Uani 1 1 d . . .
O1 O 0.31562(14) 0.86572(10) 0.41305(8) 0.0223(2) Uani 1 1 d . . .
O2 O 0.19657(14) 0.62272(10) 0.28986(8) 0.0211(2) Uani 1 1 d . . .
H2A H 0.436(2) 0.9390(18) 0.6093(14) 0.031(4) Uiso 1 1 d . . .

loop_
_atom_site_aniso_label
_atom_site_aniso_U_11
_atom_site_aniso_U_22
_atom_site_aniso_U_33
_atom_site_aniso_U_23
_atom_site_aniso_U_13
_atom_site_aniso_U_12
C1 0.0138(6) 0.0164(7) 0.0227(7) 0.0080(5) 0.0064(5) 0.0042(5)
C2 0.0188(7) 0.0208(7) 0.0214(7) 0.0058(6) 0.0047(6) 0.0040(5)
C3 0.0193(7) 0.0169(7) 0.0291(8) 0.0051(6) 0.0064(6) 0.0019(5)
C4 0.0188(6) 0.0200(7) 0.0336(8) 0.0120(6) 0.0093(6) 0.0039(5)
C5 0.0174(6) 0.0248(7) 0.0237(7) 0.0107(6) 0.0066(6) 0.0030(5)
C6 0.0143(6) 0.0211(7) 0.0212(7) 0.0058(5) 0.0067(5) 0.0034(5)
C7 0.0154(6) 0.0206(7) 0.0184(6) 0.0050(5) 0.0041(5) 0.0026(5)
C8 0.0389(9) 0.0263(8) 0.0211(8) 0.0014(6) 0.0045(6) -0.0079(7)
C9 0.0155(6) 0.0192(7) 0.0202(7) 0.0059(5) 0.0045(5) 0.0038(5)
C10 0.0227(7) 0.0217(7) 0.0159(7) 0.0064(5) 0.0018(6) -0.0051(6)
C11 0.0280(7) 0.0232(7) 0.0240(7) 0.0007(6) 0.0056(6) -0.0033(6)
C12 0.0423(9) 0.0328(9) 0.0211(8) -0.0004(6) 0.0093(7) -0.0118(7)
C13 0.0459(9) 0.0359(9) 0.0178(7) 0.0101(7) -0.0029(7) -0.0172(8)
C14 0.0317(8) 0.0268(8) 0.0301(8) 0.0138(6) -0.0039(7) -0.0061(6)
C15 0.0249(7) 0.0235(7) 0.0242(7) 0.0086(6) 0.0049(6) -0.0025(6)
N1 0.0194(6) 0.0202(6) 0.0206(6) 0.0054(5) 0.0049(5) 0.0009(5)
N2 0.0254(6) 0.0176(6) 0.0201(6) 0.0051(5) 0.0055(5) -0.0007(5)
N3 0.0175(5) 0.0162(6) 0.0175(6) 0.0053(4) 0.0036(4) 0.0028(4)
O1 0.0263(5) 0.0169(5) 0.0235(5) 0.0063(4) 0.0044(4) 0.0012(4)
O2 0.0274(5) 0.0184(5) 0.0165(5) 0.0052(4) 0.0029(4) 0.0005(4)

loop_
_atom_type_symbol
_atom_type_description
_atom_type_scat_dispersion_real
_atom_type_scat_dispersion_imag
_atom_type_scat_source
C C 0.0033 0.0016 'International Tables Vol C Tables 4.2.6.8 and 6.1.1.4'
H H 0.0000 0.0000 'International Tables Vol C Tables 4.2.6.8 and 6.1.1.4'
N N 0.0061 0.0033 'International Tables Vol C Tables 4.2.6.8 and 6.1.1.4'
O O 0.0106 0.0060 'International Tables Vol C Tables 4.2.6.8 and 6.1.1.4'

loop_
_geom_angle_atom_site_label_1
_geom_angle_atom_site_label_2
_geom_angle_atom_site_label_3
_geom_angle
_geom_angle_site_symmetry_1
_geom_angle_site_symmetry_3
C2 C1 C6 122.46(12) . .
C2 C1 N3 133.07(12) . .
C6 C1 N3 104.47(11) . .
C1 C2 C3 116.79(12) . .
C1 C2 H2 121.6 . .
C3 C2 H2 121.6 . .
C4 C3 C2 121.68(13) . .
C4 C3 H3 119.2 . .
C2 C3 H3 119.2 . .
C3 C4 C5 120.83(13) . .
C3 C4 H4 119.6 . .
C5 C4 H4 119.6 . .
C6 C5 C4 118.45(12) . .
C6 C5 H5 120.8 . .
C4 C5 H5 120.8 . .
C5 C6 C1 119.78(12) . .
C5 C6 N1 128.33(12) . .
C1 C6 N1 111.88(11) . .
N1 C7 N2 124.95(12) . .
N1 C7 N3 113.27(11) . .
N2 C7 N3 121.76(11) . .
N2 C8 H8A 109.5 . .
N2 C8 H8B 109.5 . .
H8A C8 H8B 109.5 . .
N2 C8 H8C 109.5 . .
H8A C8 H8C 109.5 . .
H8B C8 H8C 109.5 . .
O1 C9 O2 125.38(12) . .
O1 C9 N3 124.97(12) . .
O2 C9 N3 109.64(11) . .
C11 C10 C15 122.21(13) . .
C11 C10 O2 116.70(12) . .
C15 C10 O2 120.95(12) . .
C10 C11 C12 118.62(14) . .
C10 C11 H11 120.7 . .
C12 C11 H11 120.7 . .
C13 C12 C11 120.20(14) . .
C13 C12 H12 119.9 . .
C11 C12 H12 119.9 . .
C12 C13 C14 120.27(14) . .
C12 C13 H13 119.9 . .
C14 C13 H13 119.9 . .
C13 C14 C15 120.38(14) . .
C13 C14 H14 119.8 . .
C15 C14 H14 119.8 . .
C10 C15 C14 118.30(14) . .
C10 C15 H15 120.9 . .
C14 C15 H15 120.9 . .
C7 N1 C6 104.89(11) . .
C7 N2 C8 118.54(12) . .
C7 N2 H2A 117.8(10) . .
C8 N2 H2A 118.9(10) . .
C9 N3 C7 125.00(10) . .
C9 N3 C1 129.51(11) . .
C7 N3 C1 105.49(10) . .
C9 O2 C10 118.10(10) . .

loop_
_geom_bond_atom_site_label_1
_geom_bond_atom_site_label_2
_geom_bond_distance
_geom_bond_site_symmetry_2
C1 C2 1.3848(18) .
C1 C6 1.3954(18) .
C1 N3 1.4188(16) .
C2 C3 1.3885(18) .
C2 H2 0.9500 .
C3 C4 1.387(2) .
C3 H3 0.9500 .
C4 C5 1.3882(19) .
C4 H4 0.9500 .
C5 C6 1.3873(18) .
C5 H5 0.9500 .
C6 N1 1.3972(17) .
C7 N1 1.3072(16) .
C7 N2 1.3448(17) .
C7 N3 1.4123(16) .
C8 N2 1.4497(18) .
C8 H8A 0.9800 .
C8 H8B 0.9800 .
C8 H8C 0.9800 .
C9 O1 1.2048(15) .
C9 O2 1.3464(15) .
C9 N3 1.3797(16) .
C10 C11 1.3762(19) .
C10 C15 1.382(2) .
C10 O2 1.4067(15) .
C11 C12 1.385(2) .
C11 H11 0.9500 .
C12 C13 1.378(2) .
C12 H12 0.9500 .
C13 C14 1.383(2) .
C13 H13 0.9500 .
C14 C15 1.3827(19) .
C14 H14 0.9500 .
C15 H15 0.9500 .
N2 H2A 0.903(16) .
